data_7045420
loop_
_publ_author_name
'Cadman, Laura K.'
'Mahon, Mary F.'
'Burrows, Andrew D.'

_publ_section_title
;
 The effect of metal distribution on the luminescence properties of
 mixed-lanthanide metal-organic frameworks.
;
_journal_issue 7
_journal_name_full 'Dalton transactions (Cambridge, England : 2003)'
_journal_page_first 2360
_journal_page_last 2367
_journal_paper_doi 10.1039/c7dt04583b
_journal_volume 47
_journal_year 2018
_chemical_formula_moiety 'C16 H9 Er O10, 0.8(H2 O), O'
_chemical_formula_sum 'C16 H12.6 Er O11.8'
_chemical_formula_weight 560.92
_space_group_crystal_system monoclinic
_space_group_IT_number 14
_space_group_name_Hall '-P 2yn'
_space_group_name_H-M_alt 'P 1 21/n 1'
_symmetry_space_group_name_Hall '-P 2yn'
_symmetry_space_group_name_H-M 'P 1 21/n 1'
_atom_sites_solution_hydrogens mixed
_audit_creation_date 2017-11-21
_audit_creation_method
;
Olex2 1.2
(compiled 2017.08.10 svn.r3458 for OlexSys, GUI svn.r5381)
;
_audit_update_record
;
2017-11-21 deposited with the CCDC.
2018-01-18 downloaded from the CCDC.
;
_cell_angle_alpha 90
_cell_angle_beta 93.7181(16)
_cell_angle_gamma 90
_cell_formula_units_Z 4
_cell_length_a 9.76631(17)
_cell_length_b 12.7056(2)
_cell_length_c 13.9075(2)
_cell_measurement_reflns_used 2824
_cell_measurement_temperature 150.01(10)
_cell_measurement_theta_max 72.2220
_cell_measurement_theta_min 5.7050
_cell_volume 1722.11(5)
_computing_cell_refinement 'CrysAlisPro 1.171.38.41 (Rigaku OD, 2015)'
_computing_data_collection 'CrysAlisPro 1.171.38.41 (Rigaku OD, 2015)'
_computing_data_reduction 'CrysAlisPro 1.171.38.41 (Rigaku OD, 2015)'
_computing_molecular_graphics 'Olex2 (Dolomanov et al., 2009)'
_computing_publication_material 'Olex2 (Dolomanov et al., 2009)'
_computing_structure_refinement 'ShelXL (Sheldrick, 2015)'
_computing_structure_solution 'ShelXS (Sheldrick, 2008)'
_diffrn_ambient_temperature 150.01(10)
_diffrn_detector_area_resol_mean 8.1150
_diffrn_detector_type EosS2
_diffrn_measured_fraction_theta_full 0.997
_diffrn_measured_fraction_theta_max 0.975
_diffrn_measurement_device 'four-circle diffractometer'
_diffrn_measurement_device_type 'SuperNova, Dual, Cu at zero, EosS2'
_diffrn_measurement_method '\w scans'
_diffrn_radiation_type CuK\a
_diffrn_radiation_wavelength 1.54184
_diffrn_reflns_av_R_equivalents 0.0252
_diffrn_reflns_av_unetI/netI 0.0377
_diffrn_reflns_Laue_measured_fraction_full 0.997
_diffrn_reflns_Laue_measured_fraction_max 0.975
_diffrn_reflns_limit_h_max 11
_diffrn_reflns_limit_h_min -9
_diffrn_reflns_limit_k_max 9
_diffrn_reflns_limit_k_min -15
_diffrn_reflns_limit_l_max 16
_diffrn_reflns_limit_l_min -16
_diffrn_reflns_number 5971
_diffrn_reflns_point_group_measured_fraction_full 0.997
_diffrn_reflns_point_group_measured_fraction_max 0.975
_diffrn_reflns_theta_full 67.684
_diffrn_reflns_theta_max 72.649
_diffrn_reflns_theta_min 4.719
_exptl_absorpt_coefficient_mu 9.694
_exptl_absorpt_correction_T_max 0.968
_exptl_absorpt_correction_T_min 0.898
_exptl_absorpt_correction_type gaussian
_exptl_absorpt_process_details
;
CrysAlisPro 1.171.38.41 (Rigaku Oxford Diffraction, 2015)
Numerical absorption correction based on gaussian integration over
            a multifaceted crystal model
Empirical absorption correction using spherical harmonics,
 implemented in SCALE3 ABSPACK scaling algorithm.
;
_exptl_crystal_colour colorless
_exptl_crystal_density_diffrn 2.163
_exptl_crystal_description block
_exptl_crystal_F_000 1084
_exptl_crystal_size_max 0.111
_exptl_crystal_size_mid 0.046
_exptl_crystal_size_min 0.019
_refine_diff_density_max 0.657
_refine_diff_density_min -0.639
_refine_diff_density_rms 0.125
_refine_ls_extinction_method none
_refine_ls_goodness_of_fit_ref 1.060
_refine_ls_hydrogen_treatment constr
_refine_ls_matrix_type full
_refine_ls_number_parameters 276
_refine_ls_number_reflns 3336
_refine_ls_number_restraints 0
_refine_ls_restrained_S_all 1.060
_refine_ls_R_factor_all 0.0378
_refine_ls_R_factor_gt 0.0311
_refine_ls_shift/su_max 0.001
_refine_ls_shift/su_mean 0.000
_refine_ls_structure_factor_coef Fsqd
_refine_ls_weighting_details 'w=1/[\s^2^(Fo^2^)+(0.0377P)^2^+1.5920P] where P=(Fo^2^+2Fc^2^)/3'
_refine_ls_weighting_scheme calc
_refine_ls_wR_factor_gt 0.0749
_refine_ls_wR_factor_ref 0.0792
_reflns_Friedel_coverage 0.000
_reflns_number_gt 2867
_reflns_number_total 3336
_reflns_threshold_expression 'I > 2\s(I)'
_cod_data_source_file c7dt04583b2.cif
_cod_data_source_block s16lkc17-Cpd-6
_cod_depositor_comments 'Adding full bibliography for 7045418--7045423.cif.'
_cod_original_cell_volume 1722.10(5)
_cod_original_formula_sum 'C16 H12.60 Er O11.80'
_cod_database_code 7045420
_shelxl_version_number 2014-3
_shelx_space_group_comment
;
The symmetry employed for this shelxl refinement is uniquely defined
by the following loop, which should always be used as a source of
symmetry information in preference to the above space-group names.
They are only intended as comments.
;
_olex2_refinement_description
;
1. Fixed Uiso
 At 1.2 times of:
  All C(H) groups
 At 1.5 times of:
  All O(H) groups, All O(H,H) groups
2. Others
 Fixed Sof: O12(0.8) H12A(0.8) H12B(0.8) O11(0.8) O11A(0.2)
3.a Free rotating group:
 O12(H12A,H12B)
3.b Rotating group:
 O10(H10A,H10B)
3.c Aromatic/amide H refined with riding coordinates:
 C3(H3), C5(H5), C7(H7), C10(H10), C12(H12), C14(H14)
3.d Idealised tetrahedral OH refined as rotating group:
 O6(H6)
;
_olex2_submission_special_instructions 'No special instructions were received'
_oxdiff_exptl_absorpt_empirical_details
;
Empirical correction (ABSPACK) includes:
- Absorption correction using spherical harmonics
- Frame scaling
;

loop_
_space_group_symop_operation_xyz
'x, y, z'
'-x+1/2, y+1/2, -z+1/2'
'-x, -y, -z'
'x-1/2, -y-1/2, z-1/2'

loop_
_atom_site_label
_atom_site_type_symbol
_atom_site_fract_x
_atom_site_fract_y
_atom_site_fract_z
_atom_site_U_iso_or_equiv
_atom_site_adp_type
_atom_site_occupancy
_atom_site_site_symmetry_order
_atom_site_calc_flag
_atom_site_refinement_flags_posn
_atom_site_refinement_flags_occupancy
_atom_site_disorder_assembly
_atom_site_disorder_group
Er1 Er 1.22832(2) 0.49663(2) 0.41730(2) 0.00581(9) Uani 1 1 d . . . .
O1 O 1.2113(3) 0.3807(2) 0.27351(18) 0.0097(5) Uani 1 1 d . . . .
O2 O 1.0777(3) 0.5199(2) 0.2797(2) 0.0114(5) Uani 1 1 d . . . .
O3 O 1.1067(3) 0.1106(2) 0.01704(19) 0.0115(5) Uani 1 1 d . . . .
O4 O 0.9078(3) 0.1205(2) -0.06917(18) 0.0093(5) Uani 1 1 d . . . .
O5 O 0.7537(3) 0.4909(2) -0.02156(19) 0.0106(5) Uani 1 1 d . . . .
O6 O 0.5315(3) 0.4482(2) 0.2849(2) 0.0189(6) Uani 1 1 d . . . .
H6 H 0.4953 0.4269 0.3345 0.028 Uiso 1 1 calc GR . . .
O7 O 0.3646(3) 0.5686(2) 0.28662(18) 0.0098(5) Uani 1 1 d . . . .
O8 O 0.5997(3) 0.8662(2) -0.0422(2) 0.0123(5) Uani 1 1 d . . . .
O9 O 0.4278(3) 0.8744(2) 0.0545(2) 0.0134(6) Uani 1 1 d . . . .
O10 O 1.2402(3) 0.4658(3) 0.5858(2) 0.0225(7) Uani 1 1 d . . . .
H10A H 1.3242 0.4728 0.6105 0.034 Uiso 1 1 d GR . . .
H10B H 1.2127 0.4019 0.5979 0.034 Uiso 1 1 d GR . . .
C1 C 1.1106(4) 0.4343(3) 0.2397(3) 0.0099(7) Uani 1 1 d . . . .
C2 C 1.0261(4) 0.3965(3) 0.1531(3) 0.0080(7) Uani 1 1 d . . . .
C3 C 1.0496(4) 0.2977(3) 0.1150(3) 0.0083(7) Uani 1 1 d . . . .
H3 H 1.1197 0.2540 0.1438 0.010 Uiso 1 1 calc R . . .
C4 C 0.9703(4) 0.2629(3) 0.0348(3) 0.0081(7) Uani 1 1 d . . . .
C5 C 0.8678(4) 0.3273(3) -0.0085(3) 0.0083(7) Uani 1 1 d . . . .
H5 H 0.8123 0.3033 -0.0627 0.010 Uiso 1 1 calc R . . .
C6 C 0.8490(4) 0.4264(3) 0.0290(3) 0.0078(7) Uani 1 1 d . . . .
C7 C 0.9256(4) 0.4622(3) 0.1094(3) 0.0090(7) Uani 1 1 d . . . .
H7 H 0.9101 0.5303 0.1347 0.011 Uiso 1 1 calc R . . .
C8 C 0.9970(4) 0.1568(3) -0.0071(2) 0.0070(7) Uani 1 1 d . . . .
C9 C 0.6708(4) 0.5522(3) 0.0323(3) 0.0088(7) Uani 1 1 d . . . .
C10 C 0.6409(4) 0.6538(3) 0.0006(3) 0.0088(7) Uani 1 1 d . . . .
H10 H 0.6816 0.6808 -0.0545 0.011 Uiso 1 1 calc R . . .
C11 C 0.5513(4) 0.7157(3) 0.0499(3) 0.0077(7) Uani 1 1 d . . . .
C12 C 0.4910(4) 0.6765(3) 0.1311(3) 0.0077(7) Uani 1 1 d . . . .
H12 H 0.4284 0.7183 0.1640 0.009 Uiso 1 1 calc R . . .
C13 C 0.5241(4) 0.5754(3) 0.1631(3) 0.0086(7) Uani 1 1 d . . . .
C14 C 0.6139(4) 0.5127(3) 0.1139(3) 0.0096(7) Uani 1 1 d . . . .
H14 H 0.6358 0.4436 0.1360 0.012 Uiso 1 1 calc R . . .
C15 C 0.5242(4) 0.8274(3) 0.0182(3) 0.0092(7) Uani 1 1 d . . . .
C16 C 0.4643(4) 0.5314(3) 0.2500(3) 0.0093(7) Uani 1 1 d . . . .
O12 O 0.4403(5) 0.2300(3) 0.2634(3) 0.0272(10) Uani 0.8 1 d . P . .
H12A H 0.3803 0.2736 0.2370 0.041 Uiso 0.8 1 d G P . .
H12B H 0.4098 0.1659 0.2566 0.041 Uiso 0.8 1 d G P . .
O11 O 0.8209(5) 0.7208(4) 0.3262(4) 0.0399(12) Uani 0.8 1 d . P A 1
O11A O 0.862(2) 0.6760(19) 0.2876(15) 0.046(5) Uani 0.2 1 d . P B 2

loop_
_atom_site_aniso_label
_atom_site_aniso_U_11
_atom_site_aniso_U_22
_atom_site_aniso_U_33
_atom_site_aniso_U_23
_atom_site_aniso_U_13
_atom_site_aniso_U_12
Er1 0.00651(13) 0.00554(12) 0.00552(13) -0.00071(7) 0.00130(8) -0.00196(8)
O1 0.0080(12) 0.0117(12) 0.0089(12) -0.0013(10) -0.0026(10) 0.0023(10)
O2 0.0124(14) 0.0076(12) 0.0137(13) -0.0067(10) -0.0015(11) 0.0003(10)
O3 0.0136(14) 0.0079(12) 0.0127(13) -0.0039(10) -0.0025(10) 0.0062(11)
O4 0.0110(13) 0.0087(12) 0.0081(12) -0.0022(10) -0.0001(10) -0.0002(10)
O5 0.0139(14) 0.0105(13) 0.0075(12) 0.0006(10) 0.0011(10) 0.0094(11)
O6 0.0195(15) 0.0186(14) 0.0199(15) 0.0141(12) 0.0100(12) 0.0065(12)
O7 0.0096(12) 0.0109(12) 0.0095(12) 0.0003(10) 0.0063(10) -0.0029(10)
O8 0.0127(13) 0.0100(13) 0.0147(13) 0.0055(10) 0.0064(11) -0.0005(10)
O9 0.0131(14) 0.0113(13) 0.0165(14) 0.0019(11) 0.0056(11) 0.0068(11)
O10 0.0303(17) 0.0263(17) 0.0105(14) 0.0026(12) -0.0022(12) -0.0173(14)
C1 0.0136(18) 0.0092(17) 0.0073(17) -0.0007(13) 0.0038(14) -0.0032(14)
C2 0.0044(16) 0.0092(17) 0.0102(17) -0.0026(14) -0.0005(13) -0.0028(13)
C3 0.0059(16) 0.0073(16) 0.0113(17) 0.0029(14) -0.0010(13) 0.0007(13)
C4 0.0085(17) 0.0075(16) 0.0083(17) -0.0006(13) 0.0009(13) -0.0004(13)
C5 0.0067(16) 0.0105(17) 0.0077(16) -0.0031(13) 0.0011(13) 0.0006(13)
C6 0.0084(17) 0.0075(17) 0.0076(16) 0.0022(13) 0.0016(13) 0.0035(13)
C7 0.0108(18) 0.0084(17) 0.0080(17) -0.0001(13) 0.0012(14) 0.0015(14)
C8 0.0090(17) 0.0073(17) 0.0049(16) 0.0003(13) 0.0017(13) 0.0011(13)
C9 0.0080(17) 0.0092(17) 0.0093(17) -0.0017(14) 0.0017(13) 0.0029(14)
C10 0.0037(16) 0.0128(18) 0.0099(17) 0.0021(14) 0.0006(13) -0.0005(14)
C11 0.0093(17) 0.0050(16) 0.0089(17) 0.0018(13) 0.0011(13) 0.0012(13)
C12 0.0057(16) 0.0084(17) 0.0090(17) 0.0000(14) 0.0003(13) -0.0001(13)
C13 0.0085(17) 0.0113(17) 0.0061(16) 0.0011(14) 0.0009(13) -0.0015(14)
C14 0.0122(18) 0.0075(16) 0.0093(17) 0.0028(14) 0.0013(14) -0.0007(14)
C15 0.0119(18) 0.0065(16) 0.0089(17) -0.0006(13) -0.0010(14) 0.0009(13)
C16 0.0114(18) 0.0059(16) 0.0104(17) 0.0019(14) -0.0014(14) -0.0039(14)
O12 0.040(3) 0.0139(19) 0.029(2) -0.0074(16) 0.0136(19) -0.0018(17)
O11 0.040(3) 0.034(3) 0.049(3) 0.013(2) 0.024(3) 0.002(2)
O11A 0.055(14) 0.054(15) 0.028(11) 0.018(10) 0.003(10) 0.006(12)

loop_
_atom_type_symbol
_atom_type_description
_atom_type_scat_dispersion_real
_atom_type_scat_dispersion_imag
_atom_type_scat_source
C C 0.0181 0.0091 'International Tables Vol C Tables 4.2.6.8 and 6.1.1.4'
H H 0.0000 0.0000 'International Tables Vol C Tables 4.2.6.8 and 6.1.1.4'
Er Er -9.4367 3.9380 'International Tables Vol C Tables 4.2.6.8 and 6.1.1.4'
O O 0.0492 0.0322 'International Tables Vol C Tables 4.2.6.8 and 6.1.1.4'

loop_
_geom_angle_atom_site_label_1
_geom_angle_atom_site_label_2
_geom_angle_atom_site_label_3
_geom_angle
_geom_angle_site_symmetry_1
_geom_angle_site_symmetry_3
O1 Er1 O7 69.00(9) . 1_655
O1 Er1 C1 27.08(10) . .
O2 Er1 O1 54.11(9) . .
O2 Er1 O7 72.34(9) . 1_655
O2 Er1 O10 144.24(11) . .
O2 Er1 C1 27.21(10) . .
O3 Er1 O1 134.40(9) 2_755 .
O3 Er1 O2 128.72(9) 2_755 .
O3 Er1 O7 70.55(9) 2_755 1_655
O3 Er1 O10 74.03(10) 2_755 .
O3 Er1 C1 140.34(10) 2_755 .
O4 Er1 O1 72.08(9) 4_666 .
O4 Er1 O2 125.49(9) 4_666 .
O4 Er1 O3 82.23(9) 4_666 2_755
O4 Er1 O7 81.78(9) 4_666 1_655
O4 Er1 O10 79.86(11) 4_666 .
O4 Er1 C1 99.09(10) 4_666 .
O7 Er1 C1 70.46(10) 1_655 .
O8 Er1 O1 130.92(9) 4_676 .
O8 Er1 O2 77.06(10) 4_676 .
O8 Er1 O3 78.53(10) 4_676 2_755
O8 Er1 O4 156.92(10) 4_676 4_666
O8 Er1 O7 103.42(9) 4_676 1_655
O8 Er1 O10 82.66(11) 4_676 .
O8 Er1 C1 103.85(11) 4_676 .
O9 Er1 O1 73.57(9) 2_645 .
O9 Er1 O2 80.36(10) 2_645 .
O9 Er1 O3 146.57(10) 2_645 2_755
O9 Er1 O4 93.49(10) 2_645 4_666
O9 Er1 O7 141.91(9) 2_645 1_655
O9 Er1 O8 95.56(10) 2_645 4_676
O9 Er1 O10 72.58(10) 2_645 .
O9 Er1 C1 73.08(10) 2_645 .
O10 Er1 O1 134.01(10) . .
O10 Er1 O7 141.85(10) . 1_655
O10 Er1 C1 145.51(11) . .
C1 O1 Er1 89.4(2) . .
C1 O2 Er1 95.0(2) . .
C8 O3 Er1 164.9(3) . 2_745
C8 O4 Er1 140.8(2) . 4_565
C9 O5 C6 117.0(3) . .
C16 O6 H6 109.5 . .
C16 O7 Er1 129.7(2) . 1_455
C15 O8 Er1 146.9(3) . 4_575
C15 O9 Er1 161.2(3) . 2_655
Er1 O10 H10A 110.8 . .
Er1 O10 H10B 110.4 . .
H10A O10 H10B 108.1 . .
O1 C1 Er1 63.49(19) . .
O1 C1 O2 120.7(3) . .
O1 C1 C2 120.2(3) . .
O2 C1 Er1 57.83(19) . .
O2 C1 C2 119.0(3) . .
C2 C1 Er1 170.2(3) . .
C3 C2 C1 120.1(3) . .
C3 C2 C7 120.3(3) . .
C7 C2 C1 119.6(3) . .
C2 C3 H3 120.1 . .
C2 C3 C4 119.8(3) . .
C4 C3 H3 120.1 . .
C3 C4 C5 120.4(3) . .
C3 C4 C8 119.8(3) . .
C5 C4 C8 119.8(3) . .
C4 C5 H5 120.7 . .
C6 C5 C4 118.7(3) . .
C6 C5 H5 120.7 . .
C5 C6 O5 116.5(3) . .
C5 C6 C7 121.9(3) . .
C7 C6 O5 121.5(3) . .
C2 C7 H7 120.5 . .
C6 C7 C2 118.9(3) . .
C6 C7 H7 120.5 . .
O3 C8 O4 123.3(3) . .
O3 C8 C4 119.1(3) . .
O4 C8 C4 117.5(3) . .
O5 C9 C10 118.1(3) . .
O5 C9 C14 121.3(3) . .
C10 C9 C14 120.6(3) . .
C9 C10 H10 120.2 . .
C9 C10 C11 119.7(3) . .
C11 C10 H10 120.2 . .
C10 C11 C12 120.5(3) . .
C10 C11 C15 119.6(3) . .
C12 C11 C15 119.9(3) . .
C11 C12 H12 120.5 . .
C13 C12 C11 119.1(3) . .
C13 C12 H12 120.5 . .
C12 C13 C14 120.7(3) . .
C12 C13 C16 120.8(3) . .
C14 C13 C16 118.5(3) . .
C9 C14 C13 119.4(3) . .
C9 C14 H14 120.3 . .
C13 C14 H14 120.3 . .
O8 C15 C11 117.8(3) . .
O9 C15 O8 125.1(4) . .
O9 C15 C11 117.1(3) . .
O6 C16 C13 112.8(3) . .
O7 C16 O6 123.2(3) . .
O7 C16 C13 124.0(3) . .
H12A O12 H12B 109.5 . .

loop_
_geom_bond_atom_site_label_1
_geom_bond_atom_site_label_2
_geom_bond_distance
_geom_bond_site_symmetry_2
Er1 O1 2.481(3) .
Er1 O2 2.355(3) .
Er1 O3 2.310(3) 2_755
Er1 O4 2.298(3) 4_666
Er1 O7 2.495(2) 1_655
Er1 O8 2.242(3) 4_676
Er1 O9 2.229(3) 2_645
Er1 O10 2.372(3) .
Er1 C1 2.772(4) .
O1 C1 1.262(5) .
O2 C1 1.272(5) .
O3 Er1 2.310(3) 2_745
O3 C8 1.249(4) .
O4 Er1 2.298(3) 4_565
O4 C8 1.272(4) .
O5 C6 1.396(4) .
O5 C9 1.379(4) .
O6 H6 0.8400 .
O6 C16 1.320(5) .
O7 Er1 2.495(2) 1_455
O7 C16 1.222(5) .
O8 Er1 2.242(3) 4_575
O8 C15 1.254(5) .
O9 Er1 2.229(3) 2_655
O9 C15 1.249(5) .
O10 H10A 0.8738 .
O10 H10B 0.8747 .
C1 C2 1.494(5) .
C2 C3 1.387(5) .
C2 C7 1.396(5) .
C3 H3 0.9500 .
C3 C4 1.389(5) .
C4 C5 1.398(5) .
C4 C8 1.498(5) .
C5 H5 0.9500 .
C5 C6 1.380(5) .
C6 C7 1.381(5) .
C7 H7 0.9500 .
C9 C10 1.388(5) .
C9 C14 1.389(5) .
C10 H10 0.9500 .
C10 C11 1.391(5) .
C11 C12 1.399(5) .
C11 C15 1.504(5) .
C12 H12 0.9500 .
C12 C13 1.390(5) .
C13 C14 1.396(5) .
C13 C16 1.486(5) .
C14 H14 0.9500 .
O12 H12A 0.8703 .
O12 H12B 0.8697 .

loop_
_geom_hbond_atom_site_label_D
_geom_hbond_atom_site_label_H
_geom_hbond_atom_site_label_A
_geom_hbond_distance_DH
_geom_hbond_distance_HA
_geom_hbond_distance_DA
_geom_hbond_angle_DHA
_geom_hbond_site_symmetry_A
O6 H6 O4 0.84 1.74 2.580(4) 175.0 4_566
O10 H10A O6 0.87 2.20 2.979(5) 148.4 3_766
O10 H10B O11 0.87 1.92 2.751(6) 157.5 3_766
O10 H10B O11A 0.87 2.05 2.75(2) 136.7 3_766
O12 H12A O1 0.87 2.22 2.955(5) 141.6 1_455
O12 H12B O2 0.87 1.93 2.739(5) 154.4 2_645

loop_
_geom_torsion_atom_site_label_1
_geom_torsion_atom_site_label_2
_geom_torsion_atom_site_label_3
_geom_torsion_atom_site_label_4
_geom_torsion
_geom_torsion_site_symmetry_1
Er1 O1 C1 O2 8.8(3) .
Er1 O1 C1 C2 -169.7(3) .
Er1 O2 C1 O1 -9.3(4) .
Er1 O2 C1 C2 169.3(3) .
Er1 O3 C8 O4 -73.9(10) 2_745
Er1 O3 C8 C4 109.2(9) 2_745
Er1 O4 C8 O3 82.2(5) 4_565
Er1 O4 C8 C4 -100.9(4) 4_565
Er1 O7 C16 O6 -10.0(6) 1_455
Er1 O7 C16 C13 171.0(2) 1_455
Er1 O8 C15 O9 47.5(7) 4_575
Er1 O8 C15 C11 -132.3(4) 4_575
Er1 O9 C15 O8 8.6(11) 2_655
Er1 O9 C15 C11 -171.5(6) 2_655
O1 C1 C2 C3 6.2(5) .
O1 C1 C2 C7 -172.3(3) .
O2 C1 C2 C3 -172.3(3) .
O2 C1 C2 C7 9.1(5) .
O5 C6 C7 C2 -175.6(3) .
O5 C9 C10 C11 176.3(3) .
O5 C9 C14 C13 -176.3(3) .
C1 C2 C3 C4 179.7(3) .
C1 C2 C7 C6 179.5(3) .
C2 C3 C4 C5 0.7(5) .
C2 C3 C4 C8 179.1(3) .
C3 C2 C7 C6 1.0(5) .
C3 C4 C5 C6 1.1(5) .
C3 C4 C8 O3 -15.0(5) .
C3 C4 C8 O4 167.9(3) .
C4 C5 C6 O5 174.7(3) .
C4 C5 C6 C7 -1.9(6) .
C5 C4 C8 O3 163.5(3) .
C5 C4 C8 O4 -13.6(5) .
C5 C6 C7 C2 0.9(6) .
C6 O5 C9 C10 141.1(3) .
C6 O5 C9 C14 -41.5(5) .
C7 C2 C3 C4 -1.8(5) .
C8 C4 C5 C6 -177.3(3) .
C9 O5 C6 C5 140.5(3) .
C9 O5 C6 C7 -42.8(5) .
C9 C10 C11 C12 0.0(6) .
C9 C10 C11 C15 177.2(3) .
C10 C9 C14 C13 1.1(6) .
C10 C11 C12 C13 1.3(5) .
C10 C11 C15 O8 -11.0(5) .
C10 C11 C15 O9 169.1(3) .
C11 C12 C13 C14 -1.4(5) .
C11 C12 C13 C16 178.9(3) .
C12 C11 C15 O8 166.2(3) .
C12 C11 C15 O9 -13.7(5) .
C12 C13 C14 C9 0.2(6) .
C12 C13 C16 O6 -163.3(3) .
C12 C13 C16 O7 15.7(6) .
C14 C9 C10 C11 -1.2(6) .
C14 C13 C16 O6 17.0(5) .
C14 C13 C16 O7 -163.9(4) .
C15 C11 C12 C13 -175.9(3) .
C16 C13 C14 C9 179.9(3) .
